data_2210220
loop_
_publ_author_name
'Feng Li'
'Han-Dong Yin'
'Jun Zhai'
'Daqi Wang'

_publ_section_title Iodo(1,10-phenanthroline)bis(pyrrolidine-1-dithiocarboxylato-\k^2^<i>S</i>,<i>S</i>')bismuth(III)
_journal_coeditor_code FI2004
_journal_issue 9
_journal_name_full 'Acta Crystallographica Section E'
_journal_page_first m2041
_journal_page_last m2042
_journal_paper_doi 10.1107/S1600536806029424
_journal_volume 62
_journal_year 2006
_chemical_formula_iupac '[Bi (C4 H8 N S2)2 I (C12 H8 N2)]'
_chemical_formula_moiety 'C22 H24 Bi I N4 S4'
_chemical_formula_sum 'C22 H24 Bi I N4 S4'
_chemical_formula_weight 808.57
_chemical_name_systematic
;
Iodo(1,10-phenanthroline)bis(pyrrolidine-1-dithiocarboxylato-
\k^2^S,S')bismuth(III)
;
_space_group_IT_number 2
_symmetry_cell_setting triclinic
_symmetry_space_group_name_Hall '-P 1'
_symmetry_space_group_name_H-M 'P -1'
_atom_sites_solution_hydrogens geom
_atom_sites_solution_primary direct
_atom_sites_solution_secondary difmap
_audit_creation_method SHELXL-97
_cell_angle_alpha 79.155(17)
_cell_angle_beta 84.521(17)
_cell_angle_gamma 65.523(14)
_cell_formula_units_Z 2
_cell_length_a 10.284(12)
_cell_length_b 10.560(13)
_cell_length_c 13.545(16)
_cell_measurement_reflns_used 2400
_cell_measurement_temperature 298(2)
_cell_measurement_theta_max 24.032
_cell_measurement_theta_min 2.471
_cell_volume 1315(3)
_computing_cell_refinement SMART
_computing_data_collection 'SMART (Siemens, 1996)'
_computing_data_reduction 'SAINT (Siemens, 1996)'
_computing_molecular_graphics 'SHELXTL (Sheldrick, 1997b)'
_computing_publication_material SHELXTL
_computing_structure_refinement 'SHELXL97 (Sheldrick, 1997a)'
_computing_structure_solution 'SHELXS97 (Sheldrick, 1997a)'
_diffrn_ambient_temperature 298(2)
_diffrn_measured_fraction_theta_full 0.983
_diffrn_measured_fraction_theta_max 0.983
_diffrn_measurement_device_type 'Siemens SMART CCD'
_diffrn_measurement_method '\f and \w'
_diffrn_radiation_monochromator graphite
_diffrn_radiation_source 'fine-focus sealed tube'
_diffrn_radiation_type MoK\a
_diffrn_radiation_wavelength 0.71073
_diffrn_reflns_av_R_equivalents 0.0271
_diffrn_reflns_av_sigmaI/netI 0.0548
_diffrn_reflns_limit_h_max 12
_diffrn_reflns_limit_h_min -11
_diffrn_reflns_limit_k_max 12
_diffrn_reflns_limit_k_min -12
_diffrn_reflns_limit_l_max 16
_diffrn_reflns_limit_l_min -14
_diffrn_reflns_number 6845
_diffrn_reflns_theta_full 25.01
_diffrn_reflns_theta_max 25.01
_diffrn_reflns_theta_min 2.15
_diffrn_standards_number 0
_exptl_absorpt_coefficient_mu 8.216
_exptl_absorpt_correction_T_max 0.3356
_exptl_absorpt_correction_T_min 0.2773
_exptl_absorpt_correction_type multi-scan
_exptl_absorpt_process_details '(SADABS; Sheldrick, 1996)'
_exptl_crystal_colour yellow
_exptl_crystal_density_diffrn 2.043
_exptl_crystal_density_method 'not measured'
_exptl_crystal_description block
_exptl_crystal_F_000 768
_exptl_crystal_size_max 0.21
_exptl_crystal_size_mid 0.18
_exptl_crystal_size_min 0.17
_refine_diff_density_max 1.172
_refine_diff_density_min -1.106
_refine_ls_extinction_method none
_refine_ls_goodness_of_fit_ref 1.016
_refine_ls_hydrogen_treatment constr
_refine_ls_matrix_type full
_refine_ls_number_parameters 308
_refine_ls_number_reflns 4560
_refine_ls_number_restraints 170
_refine_ls_restrained_S_all 0.997
_refine_ls_R_factor_all 0.0533
_refine_ls_R_factor_gt 0.0373
_refine_ls_shift/su_max 0.000
_refine_ls_shift/su_mean 0.000
_refine_ls_structure_factor_coef Fsqd
_refine_ls_weighting_details 'calc w=1/[\s^2^(Fo^2^)+(0.0604P)^2^] where P=(Fo^2^+2Fc^2^)/3'
_refine_ls_weighting_scheme calc
_refine_ls_wR_factor_gt 0.0986
_refine_ls_wR_factor_ref 0.1085
_reflns_number_gt 3642
_reflns_number_total 4560
_reflns_threshold_expression I>2\s(I)
_cod_data_source_file fi2004.cif
_cod_data_source_block I
_cod_database_code 2210220
_cod_database_fobs_code 2210220

loop_
_symmetry_equiv_pos_as_xyz
'x, y, z'
'-x, -y, -z'

loop_
_atom_site_type_symbol
_atom_site_label
_atom_site_fract_x
_atom_site_fract_y
_atom_site_fract_z
_atom_site_U_iso_or_equiv
_atom_site_adp_type
_atom_site_calc_flag
_atom_site_refinement_flags
_atom_site_occupancy
_atom_site_disorder_assembly
_atom_site_disorder_group
Bi Bi1 0.80538(3) 0.83432(3) 0.72823(2) 0.04285(13) Uani d . 1 A .
I I1 1.05252(6) 0.61803(6) 0.61083(5) 0.06093(19) Uani d . 1 . .
N N1 0.6529(7) 0.6406(7) 1.0106(5) 0.0498(17) Uani d . 1 . .
N N2 1.0349(7) 1.0762(7) 0.8292(6) 0.0495(17) Uani d . 1 . .
N N3 0.5404(7) 1.0240(7) 0.6470(5) 0.0413(15) Uani d . 1 . .
N N4 0.6326(7) 0.7393(7) 0.6498(5) 0.0431(16) Uani d . 1 . .
S S1 0.8498(2) 0.5975(2) 0.86559(17) 0.0507(5) Uani d . 1 . .
S S2 0.6070(3) 0.8732(2) 0.88093(17) 0.0572(6) Uani d . 1 . .
S S3 1.0055(3) 0.8381(2) 0.8418(2) 0.0671(7) Uani d . 1 . .
S S4 0.8235(3) 1.1060(3) 0.7191(2) 0.0760(9) Uani d . 1 . .
C C1 0.6971(8) 0.6994(8) 0.9283(6) 0.045(2) Uani d . 1 A .
C C2 0.7245(11) 0.4941(11) 1.0572(7) 0.068(2) Uani d PDU 0.48(4) A 1
H H2A 0.8248 0.4692 1.0673 0.082 Uiso calc PR 0.48(4) A 1
H H2B 0.7161 0.4311 1.0169 0.082 Uiso calc PR 0.48(4) A 1
C C3 0.644(3) 0.489(4) 1.1572(18) 0.076(5) Uani d PDU 0.48(4) A 1
H H3A 0.6423 0.3970 1.1789 0.091 Uiso calc PR 0.48(4) A 1
H H3B 0.6884 0.5097 1.2086 0.091 Uiso calc PR 0.48(4) A 1
C C4 0.493(4) 0.601(3) 1.139(2) 0.075(5) Uani d PU 0.48(4) A 1
H H4A 0.4459 0.6332 1.2004 0.091 Uiso calc PR 0.48(4) A 1
H H4B 0.4352 0.5672 1.1074 0.091 Uiso calc PR 0.48(4) A 1
C C5 0.5208(11) 0.7179(11) 1.0673(8) 0.072(2) Uani d PU 0.48(4) A 1
H H5A 0.4416 0.7724 1.0222 0.087 Uiso calc PR 0.48(4) A 1
H H5B 0.5356 0.7808 1.1043 0.087 Uiso calc PR 0.48(4) A 1
C C2' 0.7245(11) 0.4941(11) 1.0572(7) 0.068(2) Uani d PDU 0.52(4) A 2
H H2'1 0.8081 0.4796 1.0929 0.082 Uiso calc PR 0.52(4) A 2
H H2'2 0.7533 0.4321 1.0073 0.082 Uiso calc PR 0.52(4) A 2
C C3' 0.611(3) 0.468(3) 1.130(2) 0.072(5) Uani d PDU 0.52(4) A 2
H H3'1 0.5415 0.4514 1.0964 0.086 Uiso calc PR 0.52(4) A 2
H H3'2 0.6530 0.3899 1.1847 0.086 Uiso calc PR 0.52(4) A 2
C C4' 0.547(4) 0.607(3) 1.166(2) 0.078(5) Uani d PU 0.52(4) A 2
H H4'1 0.6130 0.6146 1.2091 0.093 Uiso calc PR 0.52(4) A 2
H H4'2 0.4585 0.6193 1.2030 0.093 Uiso calc PR 0.52(4) A 2
C C5' 0.5208(11) 0.7179(11) 1.0673(8) 0.072(2) Uani d PU 0.52(4) A 2
H H5'1 0.4349 0.7332 1.0339 0.087 Uiso calc PR 0.52(4) A 2
H H5'2 0.5166 0.8072 1.0793 0.087 Uiso calc PR 0.52(4) A 2
C C6 0.9605(9) 1.0140(9) 0.7992(7) 0.050(2) Uani d . 1 A .
C C7 1.0032(9) 1.2261(9) 0.8014(8) 0.058(2) Uani d . 1 . .
H H7A 0.9053 1.2832 0.8192 0.070 Uiso calc R 1 . .
H H7B 1.0185 1.2505 0.7298 0.070 Uiso calc R 1 . .
C C8 1.1083(10) 1.2456(10) 0.8623(9) 0.067(3) Uani d . 1 . .
H H8A 1.1395 1.3167 0.8256 0.080 Uiso calc R 1 . .
H H8B 1.0656 1.2734 0.9260 0.080 Uiso calc R 1 . .
C C9 1.2266(11) 1.1084(11) 0.8775(9) 0.067(3) Uani d . 1 . .
H H9A 1.2791 1.0969 0.9367 0.081 Uiso calc R 1 . .
H H9B 1.2914 1.0970 0.8198 0.081 Uiso calc R 1 . .
C C10 1.1607(10) 1.0021(10) 0.8912(8) 0.063(3) Uani d . 1 . .
H H10A 1.2250 0.9158 0.8674 0.076 Uiso calc R 1 . .
H H10B 1.1349 0.9799 0.9610 0.076 Uiso calc R 1 . .
C C11 0.4956(9) 1.1607(9) 0.6443(6) 0.050(2) Uani d . 1 . .
H H11 0.5591 1.1947 0.6616 0.060 Uiso calc R 1 . .
C C12 0.3565(9) 1.2586(9) 0.6165(7) 0.053(2) Uani d . 1 . .
H H12 0.3298 1.3545 0.6151 0.063 Uiso calc R 1 . .
C C13 0.2613(9) 1.2103(10) 0.5917(6) 0.053(2) Uani d . 1 . .
H H13 0.1688 1.2725 0.5733 0.064 Uiso calc R 1 . .
C C14 0.3067(8) 1.0642(9) 0.5947(6) 0.0448(19) Uani d . 1 . .
C C15 0.4478(8) 0.9736(8) 0.6230(5) 0.0379(17) Uani d . 1 . .
C C16 0.4970(8) 0.8252(8) 0.6234(6) 0.0388(18) Uani d . 1 . .
C C17 0.4034(9) 0.7711(9) 0.5975(6) 0.049(2) Uani d . 1 . .
C C18 0.4533(10) 0.6299(10) 0.5945(7) 0.058(2) Uani d . 1 . .
H H18 0.3932 0.5926 0.5763 0.069 Uiso calc R 1 . .
C C19 0.5938(11) 0.5429(10) 0.6188(7) 0.057(2) Uani d . 1 . .
H H19 0.6297 0.4468 0.6170 0.068 Uiso calc R 1 . .
C C20 0.6800(10) 0.6025(9) 0.6459(6) 0.050(2) Uani d . 1 . .
H H20 0.7745 0.5445 0.6619 0.060 Uiso calc R 1 . .
C C21 0.2139(10) 1.0059(12) 0.5701(8) 0.065(3) Uani d . 1 . .
H H21 0.1200 1.0650 0.5530 0.078 Uiso calc R 1 . .
C C22 0.2597(10) 0.8687(12) 0.5711(7) 0.062(3) Uani d . 1 . .
H H22 0.1967 0.8340 0.5540 0.075 Uiso calc R 1 . .

loop_
_atom_site_aniso_label
_atom_site_aniso_U_11
_atom_site_aniso_U_22
_atom_site_aniso_U_33
_atom_site_aniso_U_12
_atom_site_aniso_U_13
_atom_site_aniso_U_23
Bi1 0.03717(19) 0.03008(18) 0.0540(2) -0.00539(13) -0.00870(14) -0.00552(13)
I1 0.0395(3) 0.0458(4) 0.0908(5) -0.0077(3) 0.0015(3) -0.0197(3)
N1 0.044(4) 0.043(4) 0.045(4) -0.002(3) -0.003(3) -0.003(3)
N2 0.035(4) 0.034(4) 0.071(5) -0.003(3) -0.010(3) -0.010(3)
N3 0.036(4) 0.034(4) 0.047(4) -0.007(3) -0.014(3) 0.000(3)
N4 0.048(4) 0.031(4) 0.046(4) -0.013(3) -0.001(3) -0.005(3)
S1 0.0440(12) 0.0309(11) 0.0599(14) 0.0003(9) -0.0030(10) -0.0027(9)
S2 0.0575(14) 0.0363(12) 0.0536(14) 0.0038(10) -0.0046(11) -0.0029(10)
S3 0.0694(16) 0.0371(13) 0.0896(19) -0.0146(12) -0.0425(14) 0.0058(12)
S4 0.0594(15) 0.0421(14) 0.124(2) -0.0165(12) -0.0509(16) 0.0069(14)
C1 0.039(5) 0.037(5) 0.050(5) -0.003(4) -0.007(4) -0.012(4)
C2 0.072(5) 0.059(5) 0.063(5) -0.020(4) -0.004(4) 0.003(4)
C3 0.076(8) 0.066(8) 0.067(8) -0.015(7) 0.000(7) 0.003(7)
C4 0.075(8) 0.073(7) 0.064(8) -0.021(7) -0.002(7) 0.000(7)
C5 0.072(5) 0.066(5) 0.065(5) -0.021(4) 0.005(4) 0.003(4)
C2' 0.072(5) 0.059(5) 0.063(5) -0.020(4) -0.004(4) 0.003(4)
C3' 0.078(8) 0.061(7) 0.063(8) -0.018(7) 0.000(7) -0.004(7)
C4' 0.080(8) 0.068(7) 0.069(8) -0.021(7) 0.005(7) 0.004(7)
C5' 0.072(5) 0.066(5) 0.065(5) -0.021(4) 0.005(4) 0.003(4)
C6 0.044(5) 0.036(5) 0.061(6) -0.007(4) -0.016(4) -0.005(4)
C7 0.046(5) 0.038(5) 0.085(7) -0.009(4) -0.016(5) -0.007(4)
C8 0.052(6) 0.050(6) 0.097(8) -0.013(5) -0.009(5) -0.023(5)
C9 0.056(6) 0.067(7) 0.084(7) -0.024(5) -0.008(5) -0.023(5)
C10 0.057(6) 0.057(6) 0.073(7) -0.018(5) -0.032(5) 0.001(5)
C11 0.048(5) 0.038(5) 0.059(6) -0.010(4) -0.007(4) -0.008(4)
C12 0.056(5) 0.033(5) 0.055(5) -0.003(4) -0.016(4) -0.001(4)
C13 0.039(5) 0.063(6) 0.044(5) -0.009(4) -0.005(4) -0.004(4)
C14 0.035(4) 0.050(5) 0.042(5) -0.013(4) -0.001(4) -0.002(4)
C15 0.032(4) 0.036(4) 0.038(4) -0.009(4) -0.002(3) 0.000(3)
C16 0.031(4) 0.042(5) 0.041(4) -0.013(4) -0.003(3) -0.004(3)
C17 0.046(5) 0.056(6) 0.046(5) -0.025(4) 0.000(4) -0.004(4)
C18 0.059(6) 0.052(6) 0.077(7) -0.039(5) 0.005(5) -0.009(5)
C19 0.078(7) 0.047(6) 0.053(6) -0.036(5) 0.003(5) -0.005(4)
C20 0.052(5) 0.042(5) 0.056(5) -0.021(4) -0.004(4) -0.001(4)
C21 0.041(5) 0.077(8) 0.074(7) -0.023(5) -0.008(5) -0.004(5)
C22 0.052(6) 0.083(8) 0.067(6) -0.044(6) -0.006(5) -0.006(5)

loop_
_atom_type_symbol
_atom_type_description
_atom_type_scat_dispersion_real
_atom_type_scat_dispersion_imag
_atom_type_scat_source
C C 0.0033 0.0016 'International Tables Vol C Tables 4.2.6.8 and 6.1.1.4'
H H 0.0000 0.0000 'International Tables Vol C Tables 4.2.6.8 and 6.1.1.4'
N N 0.0061 0.0033 'International Tables Vol C Tables 4.2.6.8 and 6.1.1.4'
S S 0.1246 0.1234 'International Tables Vol C Tables 4.2.6.8 and 6.1.1.4'
Bi Bi -4.1077 10.2566 'International Tables Vol C Tables 4.2.6.8 and 6.1.1.4'
I I -0.4742 1.8119 'International Tables Vol C Tables 4.2.6.8 and 6.1.1.4'

loop_
_geom_angle_atom_site_label_1
_geom_angle_atom_site_label_2
_geom_angle_atom_site_label_3
_geom_angle
_geom_angle_publ_flag
S3 Bi1 S1 79.80(9) n
S3 Bi1 S2 93.44(13) n
S1 Bi1 S2 66.30(8) n
S3 Bi1 N4 160.37(15) n
S1 Bi1 N4 81.05(16) n
S2 Bi1 N4 82.74(17) n
S3 Bi1 N3 137.67(15) n
S1 Bi1 N3 125.34(15) n
S2 Bi1 N3 72.33(16) n
N4 Bi1 N3 59.3(2) n
S3 Bi1 S4 63.05(7) n
S1 Bi1 S4 137.59(9) n
S2 Bi1 S4 94.90(9) n
N4 Bi1 S4 136.32(15) n
N3 Bi1 S4 78.32(15) n
S3 Bi1 I1 88.82(11) n
S1 Bi1 I1 82.11(9) n
S2 Bi1 I1 147.31(6) n
N4 Bi1 I1 84.32(16) n
N3 Bi1 I1 124.67(15) n
S4 Bi1 I1 114.92(9) n
C1 N1 C2 124.8(7) n
C1 N1 C5 123.2(7) n
C2 N1 C5 112.0(7) n
C6 N2 C10 124.0(7) n
C6 N2 C7 124.1(7) n
C10 N2 C7 111.9(7) n
C11 N3 C15 118.6(7) n
C11 N3 Bi1 121.3(5) n
C15 N3 Bi1 119.4(5) n
C20 N4 C16 119.2(7) n
C20 N4 Bi1 118.8(5) n
C16 N4 Bi1 121.7(5) n
C1 S1 Bi1 86.8(3) n
C1 S2 Bi1 87.3(3) n
C6 S3 Bi1 92.0(3) n
C6 S4 Bi1 84.8(3) n
N1 C1 S2 121.1(6) n
N1 C1 S1 119.3(6) n
S2 C1 S1 119.6(5) n
N1 C2 C3 102.6(13) n
N1 C2 H2A 111.2 n
C3 C2 H2A 111.2 n
N1 C2 H2B 111.2 n
C3 C2 H2B 111.2 n
H2A C2 H2B 109.2 n
C4 C3 C2 106(2) n
C4 C3 H3A 110.5 n
C2 C3 H3A 110.5 n
C4 C3 H3B 110.5 n
C2 C3 H3B 110.5 n
H3A C3 H3B 108.7 n
C3 C4 C5 102(2) n
C3 C4 H4A 111.5 n
C5 C4 H4A 111.5 n
C3 C4 H4B 111.5 n
C5 C4 H4B 111.5 n
H4A C4 H4B 109.3 n
N1 C5 C4 104.0(13) n
N1 C5 H5A 111.0 n
C4 C5 H5A 111.0 n
N1 C5 H5B 111.0 n
C4 C5 H5B 111.0 n
H5A C5 H5B 109.0 n
C4' C3' H3'1 112.1 n
C4' C3' H3'2 112.1 n
H3'1 C3' H3'2 109.8 n
C3' C4' H4'1 110.9 n
C3' C4' H4'2 110.9 n
H4'1 C4' H4'2 108.9 n
N2 C6 S4 120.8(7) n
N2 C6 S3 119.1(6) n
S4 C6 S3 120.1(5) n
N2 C7 C8 103.3(7) n
N2 C7 H7A 111.1 n
C8 C7 H7A 111.1 n
N2 C7 H7B 111.1 n
C8 C7 H7B 111.1 n
H7A C7 H7B 109.1 n
C9 C8 C7 104.2(7) n
C9 C8 H8A 110.9 n
C7 C8 H8A 110.9 n
C9 C8 H8B 110.9 n
C7 C8 H8B 110.9 n
H8A C8 H8B 108.9 n
C8 C9 C10 105.8(8) n
C8 C9 H9A 110.6 n
C10 C9 H9A 110.6 n
C8 C9 H9B 110.6 n
C10 C9 H9B 110.6 n
H9A C9 H9B 108.7 n
N2 C10 C9 102.1(8) n
N2 C10 H10A 111.3 n
C9 C10 H10A 111.3 n
N2 C10 H10B 111.3 n
C9 C10 H10B 111.3 n
H10A C10 H10B 109.2 n
N3 C11 C12 123.5(8) n
N3 C11 H11 118.3 n
C12 C11 H11 118.3 n
C13 C12 C11 119.0(8) n
C13 C12 H12 120.5 n
C11 C12 H12 120.5 n
C12 C13 C14 118.5(8) n
C12 C13 H13 120.8 n
C14 C13 H13 120.8 n
C13 C14 C15 119.0(7) n
C13 C14 C21 121.8(8) n
C15 C14 C21 119.3(8) n
N3 C15 C14 121.5(7) n
N3 C15 C16 118.8(7) n
C14 C15 C16 119.7(7) n
N4 C16 C17 121.0(7) n
N4 C16 C15 119.3(7) n
C17 C16 C15 119.7(7) n
C18 C17 C16 119.2(8) n
C18 C17 C22 122.8(8) n
C16 C17 C22 118.0(8) n
C17 C18 C19 119.5(8) n
C17 C18 H18 120.2 n
C19 C18 H18 120.2 n
C18 C19 C20 118.5(8) n
C18 C19 H19 120.7 n
C20 C19 H19 120.7 n
N4 C20 C19 122.6(8) n
N4 C20 H20 118.7 n
C19 C20 H20 118.7 n
C22 C21 C14 120.8(9) n
C22 C21 H21 119.6 n
C14 C21 H21 119.6 n
C21 C22 C17 122.5(8) n
C21 C22 H22 118.8 n
C17 C22 H22 118.8 n

loop_
_geom_bond_atom_site_label_1
_geom_bond_atom_site_label_2
_geom_bond_distance
_geom_bond_publ_flag
Bi1 S3 2.702(3) y
Bi1 S1 2.719(3) y
Bi1 S2 2.725(3) y
Bi1 N4 2.745(7) y
Bi1 N3 2.806(7) y
Bi1 S4 2.930(4) y
Bi1 I1 3.161(2) y
N1 C1 1.308(11) n
N1 C2 1.453(12) n
N1 C5 1.490(12) n
N2 C6 1.327(10) n
N2 C10 1.453(11) n
N2 C7 1.458(11) n
N3 C11 1.316(10) n
N3 C15 1.357(9) n
N4 C20 1.329(10) n
N4 C16 1.350(10) n
S1 C1 1.742(8) y
S2 C1 1.703(9) y
S3 C6 1.713(9) y
S4 C6 1.693(9) y
C2 C3 1.524(17) n
C2 H2A 0.9700 n
C2 H2B 0.9700 n
C3 C4 1.52(5) n
C3 H3A 0.9700 n
C3 H3B 0.9700 n
C4 C5 1.52(3) n
C4 H4A 0.9700 n
C4 H4B 0.9700 n
C5 H5A 0.9700 n
C5 H5B 0.9700 n
C3' C4' 1.49(4) n
C3' H3'1 0.9700 n
C3' H3'2 0.9700 n
C4' H4'1 0.9700 n
C4' H4'2 0.9700 n
C7 C8 1.520(12) n
C7 H7A 0.9700 n
C7 H7B 0.9700 n
C8 C9 1.448(13) n
C8 H8A 0.9700 n
C8 H8B 0.9700 n
C9 C10 1.511(13) n
C9 H9A 0.9700 n
C9 H9B 0.9700 n
C10 H10A 0.9700 n
C10 H10B 0.9700 n
C11 C12 1.410(12) n
C11 H11 0.9300 n
C12 C13 1.368(12) n
C12 H12 0.9300 n
C13 C14 1.408(12) n
C13 H13 0.9300 n
C14 C15 1.409(11) n
C14 C21 1.423(12) n
C15 C16 1.432(11) n
C16 C17 1.404(11) n
C17 C18 1.369(12) n
C17 C22 1.441(13) n
C18 C19 1.385(13) n
C18 H18 0.9300 n
C19 C20 1.388(12) n
C19 H19 0.9300 n
C20 H20 0.9300 n
C21 C22 1.323(13) n
C21 H21 0.9300 n
C22 H22 0.9300 n
